data_4334513
loop_
_publ_author_name
'Bonnie O. Leung'
'Farideh Jalilehvand'
'Vicky Mah'
'Masood Parvez'
'Qiao Wu'

_publ_contact_author
;
'Jalilehvand, Farideh'
Department of Chemistry
The University of Calgary
2500 University Drive NW
Calgary
Alberta
Canada 
T2N 1N4
;
_publ_contact_author_email ' faridehj@ucalgary.ca '
_publ_contact_author_fax ' 403-289-9488 '
_publ_contact_author_phone ' (403) 220-3855 '
_publ_section_title
;
 Silver(I) Complex Formation with Cysteine, Penicillamine, and Glutathione
;
_journal_name_full 'Inorganic Chemistry'
_journal_page_first 4593
_journal_page_last 4602
_journal_paper_doi 10.1021/ic400192c
_journal_volume 52
_journal_year 2013
_chemical_formula_moiety '8(C5 H10 Ag N O2 S), 8(H2 O)'
_chemical_formula_sum 'C40 H96 Ag8 N8 O24 S8'
_chemical_formula_weight 2192.72
_chemical_name_common 'silver(I)penicillaminato hydrate'
_chemical_name_systematic
;
 ?
;
_space_group_IT_number 1
_symmetry_cell_setting triclinic
_symmetry_space_group_name_Hall 'P 1'
_symmetry_space_group_name_H-M 'P 1'
_atom_sites_solution_hydrogens geom
_atom_sites_solution_primary direct
_atom_sites_solution_secondary difmap
_cell_angle_alpha 95.315(14)
_cell_angle_beta 104.618(19)
_cell_angle_gamma 113.660(18)
_cell_formula_units_Z 1
_cell_length_a 11.632(3)
_cell_length_b 12.699(4)
_cell_length_c 13.603(5)
_cell_measurement_reflns_used 8055
_cell_measurement_temperature 173(2)
_cell_measurement_theta_max 27.48
_cell_measurement_theta_min 1.00
_cell_volume 1737.7(10)
_computing_cell_refinement 'HKL DENZO (Otwinowski & Minor, 1997)'
_computing_data_collection 'COLLECT (Hooft, 1998)'
_computing_data_reduction 'SCALEPACK (Otwinowski & Minor, 1997)'
_computing_molecular_graphics 'ORTEP-3 (Farrugia, 1997)'
_computing_publication_material 'SHELXL-97 (Sheldrick, 2008)'
_computing_structure_refinement 'SHELXL-97 (Sheldrick, 2008)'
_computing_structure_solution 'SIR92 (Altomare et al., 1991)'
_diffrn_ambient_temperature 173(2)
_diffrn_measured_fraction_theta_full 0.992
_diffrn_measured_fraction_theta_max 0.992
_diffrn_measurement_device_type 'Nonius APEX2 CCD'
_diffrn_measurement_method ' \w and \f scans '
_diffrn_radiation_monochromator graphite
_diffrn_radiation_source 'fine-focus sealed tube'
_diffrn_radiation_type MoK\a
_diffrn_radiation_wavelength 0.71073
_diffrn_reflns_av_R_equivalents 0.0000
_diffrn_reflns_av_sigmaI/netI 0.1667
_diffrn_reflns_limit_h_max 15
_diffrn_reflns_limit_h_min -15
_diffrn_reflns_limit_k_max 16
_diffrn_reflns_limit_k_min -16
_diffrn_reflns_limit_l_max 17
_diffrn_reflns_limit_l_min -17
_diffrn_reflns_number 14980
_diffrn_reflns_theta_full 27.53
_diffrn_reflns_theta_max 27.53
_diffrn_reflns_theta_min 3.12
_diffrn_standards_number 0
_exptl_absorpt_coefficient_mu 2.520
_exptl_absorpt_correction_T_max 0.9513
_exptl_absorpt_correction_T_min 0.8238
_exptl_absorpt_correction_type multi-scan
_exptl_absorpt_process_details 'SORTAV: (Blessing, 1997)'
_exptl_crystal_colour Colorless
_exptl_crystal_density_diffrn 2.095
_exptl_crystal_description Needle
_exptl_crystal_F_000 1088
_exptl_crystal_size_max 0.08
_exptl_crystal_size_mid 0.02
_exptl_crystal_size_min 0.02
_refine_diff_density_max 1.152
_refine_diff_density_min -1.160
_refine_diff_density_rms 0.228
_refine_ls_abs_structure_details 'Flack H D (1983), Acta Cryst. A39, 876-881'
_refine_ls_abs_structure_Flack -0.05(3)
_refine_ls_extinction_method none
_refine_ls_goodness_of_fit_ref 1.024
_refine_ls_hydrogen_treatment constr
_refine_ls_matrix_type full
_refine_ls_number_parameters 841
_refine_ls_number_reflns 14980
_refine_ls_number_restraints 630
_refine_ls_restrained_S_all 1.048
_refine_ls_R_factor_all 0.1488
_refine_ls_R_factor_gt 0.0619
_refine_ls_shift/su_max 0.023
_refine_ls_shift/su_mean 0.000
_refine_ls_structure_factor_coef Fsqd
_refine_ls_weighting_details 'calc w=1/[\s^2^(Fo^2^)+(0.0400P)^2^+2.6000P] where P=(Fo^2^+2Fc^2^)/3'
_refine_ls_weighting_scheme calc
_refine_ls_wR_factor_gt 0.0969
_refine_ls_wR_factor_ref 0.1247
_reflns_number_gt 8941
_reflns_number_total 14980
_reflns_threshold_expression >2sigma(I)
_cod_data_source_file ic400192c_si_002_1.cif
_cod_data_source_block Compound_II
_cod_database_code 4334513

loop_
_symmetry_equiv_pos_as_xyz
'x, y, z'

loop_
_atom_site_label
_atom_site_type_symbol
_atom_site_fract_x
_atom_site_fract_y
_atom_site_fract_z
_atom_site_U_iso_or_equiv
_atom_site_adp_type
_atom_site_occupancy
_atom_site_symmetry_multiplicity
_atom_site_calc_flag
_atom_site_refinement_flags
Ag1 Ag 0.06557(13) 0.59972(13) 0.39068(11) 0.0271(3) Uani 1 1 d D
S1 S 0.0297(3) 0.5236(3) 0.2149(3) 0.0228(8) Uani 1 1 d D
O1 O 0.1090(8) 0.3884(8) 0.0597(7) 0.031(2) Uani 1 1 d D
O2 O 0.2851(8) 0.5134(8) 0.0249(8) 0.037(2) Uani 1 1 d D
N1 N 0.1934(9) 0.6740(8) 0.0006(8) 0.024(3) Uani 1 1 d D
H1AN H 0.1630 0.7296 0.0051 0.036 Uiso 1 1 calc R
H1BN H 0.1734 0.6413 -0.0675 0.036 Uiso 1 1 calc R
H1CN H 0.2827 0.7082 0.0315 0.036 Uiso 1 1 calc R
C1 C 0.1506(9) 0.6366(9) 0.1675(8) 0.025(3) Uani 1 1 d D
C2 C 0.1290(10) 0.5799(8) 0.0549(7) 0.017(3) Uani 1 1 d D
H2 H 0.0351 0.5418 0.0205 0.020 Uiso 1 1 d R
C3 C 0.1809(10) 0.4875(9) 0.0468(9) 0.018(3) Uani 1 1 d D
C4 C 0.1175(12) 0.7422(9) 0.1669(10) 0.026(3) Uani 1 1 d D
H4A H 0.1773 0.8027 0.1424 0.031 Uiso 1 1 d R
H4B H 0.1246 0.7730 0.2365 0.031 Uiso 1 1 d R
H4C H 0.0285 0.7161 0.1221 0.031 Uiso 1 1 d R
C5 C 0.2911(9) 0.6767(11) 0.2388(9) 0.024(3) Uani 1 1 d D
H5A H 0.3556 0.7342 0.2153 0.029 Uiso 1 1 d R
H5B H 0.3083 0.6089 0.2413 0.029 Uiso 1 1 d R
H5C H 0.2964 0.7101 0.3070 0.029 Uiso 1 1 d R
Ag2 Ag 0.89767(13) 0.51425(13) 0.54844(12) 0.0311(3) Uani 1 1 d D
S2 S 1.1115(3) 0.6724(3) 0.5689(3) 0.0246(8) Uani 1 1 d D
O3 O 1.2187(8) 1.0538(7) 0.7580(7) 0.028(2) Uani 1 1 d D
O4 O 1.0049(8) 0.9578(8) 0.7452(8) 0.032(2) Uani 1 1 d D
N2 N 1.2369(9) 0.8464(9) 0.7768(7) 0.024(3) Uani 1 1 d D
H2AN H 1.2424 0.8671 0.8443 0.035 Uiso 1 1 calc R
H2BN H 1.3089 0.8998 0.7642 0.035 Uiso 1 1 calc R
H2CN H 1.2342 0.7737 0.7647 0.035 Uiso 1 1 calc R
C6 C 1.0966(10) 0.8111(8) 0.5901(8) 0.023(3) Uani 1 1 d D
C7 C 1.1128(10) 0.8444(10) 0.7057(7) 0.023(3) Uani 1 1 d D
H7 H 1.0383 0.7820 0.7153 0.027 Uiso 1 1 d R
C8 C 1.1120(10) 0.9628(9) 0.7403(9) 0.020(3) Uani 1 1 d D
C9 C 0.9613(10) 0.7978(12) 0.5255(10) 0.033(4) Uani 1 1 d D
H9A H 0.9575 0.8718 0.5385 0.039 Uiso 1 1 d R
H9B H 0.8924 0.7387 0.5440 0.039 Uiso 1 1 d R
H9C H 0.9496 0.7750 0.4531 0.039 Uiso 1 1 d R
C10 C 1.2022(11) 0.9057(10) 0.5559(10) 0.028(3) Uani 1 1 d D
H10A H 1.1939 0.9778 0.5673 0.034 Uiso 1 1 d R
H10B H 1.1894 0.8815 0.4835 0.034 Uiso 1 1 d R
H10C H 1.2887 0.9180 0.5966 0.034 Uiso 1 1 d R
Ag3 Ag 0.60118(13) 0.52567(13) 0.53060(12) 0.0306(3) Uani 1 1 d D
S3 S 0.6725(3) 0.3727(3) 0.5147(3) 0.0243(8) Uani 1 1 d D
O5 O 0.9073(8) 0.5098(8) 0.7812(7) 0.038(3) Uani 1 1 d D
O6 O 0.7857(9) 0.6056(8) 0.7272(7) 0.038(2) Uani 1 1 d D
N3 N 0.6833(9) 0.3541(8) 0.8197(7) 0.021(2) Uani 1 1 d D
H3AN H 0.6096 0.2857 0.8094 0.032 Uiso 1 1 calc R
H3BN H 0.6892 0.4085 0.8716 0.032 Uiso 1 1 calc R
H3CN H 0.7563 0.3408 0.8377 0.032 Uiso 1 1 calc R
C11 C 0.6507(9) 0.3055(8) 0.6277(7) 0.019(3) Uani 1 1 d D
C12 C 0.6746(10) 0.3994(9) 0.7207(8) 0.025(3) Uani 1 1 d D
H12 H 0.6000 0.4172 0.7041 0.031 Uiso 1 1 d R
C13 C 0.8007(10) 0.5153(9) 0.7458(10) 0.026(3) Uani 1 1 d D
C14 C 0.7452(10) 0.2484(10) 0.6545(9) 0.023(3) Uani 1 1 d D
H14A H 0.7339 0.2139 0.7134 0.028 Uiso 1 1 d R
H14B H 0.8346 0.3078 0.6716 0.028 Uiso 1 1 d R
H14C H 0.7267 0.1884 0.5964 0.028 Uiso 1 1 d R
C15 C 0.5077(10) 0.2081(11) 0.5923(11) 0.034(4) Uani 1 1 d D
H15A H 0.4919 0.1700 0.6485 0.041 Uiso 1 1 d R
H15B H 0.4926 0.1510 0.5331 0.041 Uiso 1 1 d R
H15C H 0.4488 0.2438 0.5739 0.041 Uiso 1 1 d R
Ag4 Ag 0.27316(13) 0.51725(13) 0.52968(12) 0.0297(3) Uani 1 1 d D
S4 S 0.4752(3) 0.6347(3) 0.4987(3) 0.0239(8) Uani 1 1 d D
O7 O 0.6852(8) 0.9370(8) 0.8304(7) 0.028(2) Uani 1 1 d D
O8 O 0.4911(8) 0.9376(8) 0.7513(7) 0.036(2) Uani 1 1 d D
N4 N 0.5859(10) 0.7023(9) 0.7483(7) 0.025(3) Uani 1 1 d D
H4AN H 0.5594 0.6317 0.7055 0.038 Uiso 1 1 calc R
H4BN H 0.5597 0.6900 0.8056 0.038 Uiso 1 1 calc R
H4CN H 0.6757 0.7427 0.7682 0.038 Uiso 1 1 calc R
C16 C 0.5523(9) 0.7825(8) 0.5864(7) 0.019(3) Uani 1 1 d D
C17 C 0.5242(10) 0.7731(8) 0.6910(7) 0.021(3) Uani 1 1 d D
H17 H 0.4297 0.7338 0.6744 0.025 Uiso 1 1 d R
C18 C 0.5715(10) 0.8936(10) 0.7639(8) 0.025(3) Uani 1 1 d D
C19 C 0.4873(13) 0.8533(12) 0.5317(10) 0.035(4) Uani 1 1 d D
H19A H 0.5251 0.9308 0.5750 0.042 Uiso 1 1 d R
H19B H 0.3933 0.8165 0.5187 0.042 Uiso 1 1 d R
H19C H 0.5054 0.8592 0.4669 0.042 Uiso 1 1 d R
C20 C 0.7003(10) 0.8402(12) 0.6007(10) 0.036(4) Uani 1 1 d D
H20A H 0.7419 0.9168 0.6461 0.044 Uiso 1 1 d R
H20B H 0.7115 0.8478 0.5338 0.044 Uiso 1 1 d R
H20C H 0.7403 0.7924 0.6300 0.044 Uiso 1 1 d R
Ag5 Ag -0.04439(13) 0.31143(13) 0.40802(11) 0.0258(3) Uani 1 1 d D
S5 S 0.0882(3) 0.3972(3) 0.5830(3) 0.0245(8) Uani 1 1 d D
O9 O 0.4276(8) 0.4078(8) 0.8375(7) 0.033(2) Uani 1 1 d D
O10 O 0.3566(9) 0.5306(8) 0.7643(8) 0.036(2) Uani 1 1 d D
N5 N 0.1959(9) 0.2512(8) 0.8236(7) 0.023(3) Uani 1 1 d D
H5AN H 0.1118 0.1937 0.8082 0.035 Uiso 1 1 calc R
H5BN H 0.2276 0.2860 0.8925 0.035 Uiso 1 1 calc R
H5CN H 0.2482 0.2189 0.8087 0.035 Uiso 1 1 calc R
C21 C 0.1286(9) 0.2856(8) 0.6425(7) 0.018(3) Uani 1 1 d D
C22 C 0.1958(9) 0.3420(8) 0.7599(7) 0.016(3) Uani 1 1 d D
H22 H 0.1445 0.3794 0.7778 0.019 Uiso 1 1 d R
C23 C 0.3404(10) 0.4350(10) 0.7893(10) 0.029(3) Uani 1 1 d D
C24 C 0.0018(9) 0.1739(9) 0.6225(10) 0.025(3) Uani 1 1 d D
H24A H 0.0211 0.1148 0.6522 0.030 Uiso 1 1 d R
H24B H -0.0427 0.1444 0.5490 0.030 Uiso 1 1 d R
H24C H -0.0541 0.1930 0.6546 0.030 Uiso 1 1 d R
C25 C 0.2250(11) 0.2576(11) 0.5973(10) 0.027(3) Uani 1 1 d D
H25A H 0.2461 0.2004 0.6292 0.032 Uiso 1 1 d R
H25B H 0.3046 0.3289 0.6108 0.032 Uiso 1 1 d R
H25C H 0.1846 0.2272 0.5236 0.032 Uiso 1 1 d R
Ag6 Ag 0.76591(13) 0.38087(12) 0.24684(11) 0.0267(3) Uani 1 1 d D
S6 S 0.8386(3) 0.2278(3) 0.2287(3) 0.0218(8) Uani 1 1 d D
O11 O 0.5591(9) -0.1717(8) 0.0316(8) 0.044(3) Uani 1 1 d D
O12 O 0.4217(7) -0.1202(7) 0.0906(7) 0.028(2) Uani 1 1 d D
N6 N 0.7232(9) 0.0468(9) 0.0380(8) 0.024(3) Uani 1 1 d D
H6AN H 0.7811 0.1243 0.0511 0.036 Uiso 1 1 calc R
H6BN H 0.6798 0.0201 -0.0317 0.036 Uiso 1 1 calc R
H6CN H 0.7683 0.0046 0.0597 0.036 Uiso 1 1 calc R
C26 C 0.6956(9) 0.0838(8) 0.2129(8) 0.021(3) Uani 1 1 d D
C27 C 0.6258(9) 0.0328(8) 0.0946(8) 0.015(3) Uani 1 1 d D
H27 H 0.5802 0.0784 0.0702 0.018 Uiso 1 1 d R
C28 C 0.5285(9) -0.0979(9) 0.0698(9) 0.023(3) Uani 1 1 d D
C29 C 0.7437(11) 0.0026(10) 0.2668(10) 0.031(3) Uani 1 1 d D
H29A H 0.6715 -0.0717 0.2617 0.038 Uiso 1 1 d R
H29B H 0.7920 0.0398 0.3388 0.038 Uiso 1 1 d R
H29C H 0.8015 -0.0101 0.2329 0.038 Uiso 1 1 d R
C30 C 0.5994(12) 0.1034(12) 0.2628(11) 0.038(4) Uani 1 1 d D
H30A H 0.5257 0.0291 0.2548 0.045 Uiso 1 1 d R
H30B H 0.5682 0.1549 0.2300 0.045 Uiso 1 1 d R
H30C H 0.6447 0.1384 0.3356 0.045 Uiso 1 1 d R
Ag7 Ag 0.14022(13) 0.40548(13) 0.27614(12) 0.0260(3) Uani 1 1 d .
S7 S 0.6983(3) 0.5249(3) 0.3023(3) 0.0213(8) Uani 1 1 d D
O13 O 0.6572(8) 0.3692(7) 0.0530(7) 0.028(2) Uani 1 1 d D
O14 O 0.7387(8) 0.5312(7) -0.0094(7) 0.023(2) Uani 1 1 d D
N7 N 0.5495(9) 0.5906(9) 0.0162(7) 0.022(2) Uani 1 1 d D
H7AN H 0.5038 0.6234 0.0424 0.033 Uiso 1 1 calc R
H7BN H 0.4959 0.5396 -0.0457 0.033 Uiso 1 1 calc R
H7CN H 0.6207 0.6483 0.0064 0.033 Uiso 1 1 calc R
C31 C 0.6715(9) 0.6087(8) 0.2005(7) 0.016(3) Uani 1 1 d D
C32 C 0.5959(10) 0.5251(9) 0.0917(7) 0.015(3) Uani 1 1 d D
H32 H 0.5206 0.4611 0.0987 0.018 Uiso 1 1 d R
C33 C 0.6734(11) 0.4720(10) 0.0437(9) 0.026(3) Uani 1 1 d D
C34 C 0.5886(12) 0.6665(11) 0.2290(11) 0.031(3) Uani 1 1 d D
H34A H 0.5707 0.7126 0.1804 0.037 Uiso 1 1 d R
H34B H 0.6352 0.7161 0.2975 0.037 Uiso 1 1 d R
H34C H 0.5066 0.6049 0.2289 0.037 Uiso 1 1 d R
C35 C 0.8075(10) 0.7045(9) 0.2085(10) 0.024(3) Uani 1 1 d D
H35A H 0.7949 0.7489 0.1568 0.028 Uiso 1 1 d R
H35B H 0.8626 0.6689 0.1952 0.028 Uiso 1 1 d R
H35C H 0.8493 0.7560 0.2763 0.028 Uiso 1 1 d R
Ag8 Ag 0.48331(13) 0.40534(12) 0.30835(12) 0.0296(3) Uani 1 1 d D
S8 S 0.2717(3) 0.3043(3) 0.3284(3) 0.0222(8) Uani 1 1 d D
O15 O 0.0798(8) -0.0280(8) 0.0377(7) 0.033(2) Uani 1 1 d D
O16 O -0.0943(7) -0.0486(7) 0.0909(6) 0.025(2) Uani 1 1 d D
N8 N 0.1660(9) 0.2063(8) 0.0782(8) 0.021(2) Uani 1 1 d D
H8AN H 0.1054 0.1946 0.0159 0.031 Uiso 1 1 calc R
H8BN H 0.2271 0.1830 0.0677 0.031 Uiso 1 1 calc R
H8CN H 0.2069 0.2842 0.1097 0.031 Uiso 1 1 calc R
C36 C 0.1918(9) 0.1500(8) 0.2534(7) 0.019(3) Uani 1 1 d D
C37 C 0.0980(9) 0.1364(9) 0.1458(7) 0.023(3) Uani 1 1 d D
H37 H 0.0354 0.1616 0.1607 0.028 Uiso 1 1 d R
C38 C 0.0192(10) 0.0070(9) 0.0848(9) 0.025(3) Uani 1 1 d D
C39 C 0.2999(11) 0.1121(11) 0.2465(10) 0.026(3) Uani 1 1 d D
H39A H 0.2598 0.0321 0.2082 0.032 Uiso 1 1 d R
H39B H 0.3501 0.1178 0.3163 0.032 Uiso 1 1 d R
H39C H 0.3575 0.1622 0.2133 0.032 Uiso 1 1 d R
C40 C 0.1112(11) 0.0757(10) 0.3167(9) 0.027(3) Uani 1 1 d D
H40A H 0.0671 -0.0055 0.2807 0.032 Uiso 1 1 d R
H40B H 0.0468 0.1014 0.3261 0.032 Uiso 1 1 d R
H40C H 0.1708 0.0841 0.3835 0.032 Uiso 1 1 d R
O17 O 0.3863(8) 0.2279(8) 0.0157(8) 0.035(2) Uani 1 1 d D
H117 H 0.4620 0.2683 0.0163 0.053 Uiso 1 1 d D
H217 H 0.3639 0.1609 -0.0156 0.053 Uiso 1 1 d D
O18 O 0.2934(7) -0.0152(8) -0.0240(6) 0.026(2) Uani 1 1 d D
H118 H 0.2357 -0.0076 -0.0041 0.038 Uiso 1 1 d D
H218 H 0.3395 -0.0297 0.0241 0.038 Uiso 1 1 d D
O19 O 0.4990(8) 0.1412(8) -0.1583(7) 0.031(2) Uani 1 1 d D
H119 H 0.4222 0.0990 -0.1944 0.046 Uiso 1 1 d D
H219 H 0.5458 0.1170 -0.1796 0.046 Uiso 1 1 d D
O20 O 0.8274(8) 0.2780(8) -0.0146(7) 0.031(2) Uani 1 1 d D
H120 H 0.8082 0.3312 0.0014 0.046 Uiso 1 1 d D
H220 H 0.9071 0.3020 0.0142 0.046 Uiso 1 1 d D
O21 O 0.9620(8) 0.1027(7) -0.1275(7) 0.028(2) Uani 1 1 d D
H121 H 1.0144 0.0839 -0.1458 0.042 Uiso 1 1 d D
H221 H 0.8901 0.0444 -0.1474 0.042 Uiso 1 1 d D
O22 O 0.7562(7) -0.2505(7) -0.0508(7) 0.027(2) Uani 1 1 d D
H122 H 0.7800 -0.3000 -0.0318 0.040 Uiso 1 1 d D
H222 H 0.6818 -0.2698 -0.0462 0.040 Uiso 1 1 d D
O23 O 1.0174(9) -0.2417(8) -0.0943(8) 0.040(3) Uani 1 1 d D
H123 H 0.9376 -0.2743 -0.1251 0.060 Uiso 1 1 d D
H223 H 1.0390 -0.1710 -0.0784 0.060 Uiso 1 1 d D
O24 O 1.1776(9) -0.3865(9) -0.1987(8) 0.045(3) Uani 1 1 d D
H124 H 1.2272 -0.3949 -0.2288 0.067 Uiso 1 1 d D
H224 H 1.1036 -0.4403 -0.2282 0.067 Uiso 1 1 d D

loop_
_atom_site_aniso_label
_atom_site_aniso_U_11
_atom_site_aniso_U_22
_atom_site_aniso_U_33
_atom_site_aniso_U_23
_atom_site_aniso_U_13
_atom_site_aniso_U_12
Ag1 0.0348(6) 0.0261(6) 0.0239(6) 0.0048(5) 0.0145(5) 0.0140(5)
S1 0.0215(17) 0.0236(19) 0.0227(19) 0.0054(15) 0.0106(14) 0.0072(14)
O1 0.038(5) 0.023(6) 0.041(6) 0.011(5) 0.023(5) 0.015(5)
O2 0.029(5) 0.025(6) 0.058(7) 0.004(5) 0.014(5) 0.013(4)
N1 0.032(6) 0.028(7) 0.025(7) 0.010(5) 0.013(5) 0.021(5)
C1 0.012(6) 0.032(8) 0.029(8) 0.001(7) 0.012(6) 0.006(6)
C2 0.023(6) 0.019(7) 0.009(6) 0.005(5) 0.008(5) 0.007(5)
C3 0.012(6) 0.026(8) 0.012(7) 0.005(6) 0.000(5) 0.008(6)
C4 0.045(8) 0.012(7) 0.028(8) 0.001(6) 0.022(7) 0.014(6)
C5 0.015(6) 0.027(8) 0.014(7) -0.006(6) -0.005(5) -0.001(6)
Ag2 0.0307(6) 0.0245(6) 0.0370(7) 0.0069(5) 0.0162(5) 0.0078(5)
S2 0.0292(18) 0.024(2) 0.0204(19) 0.0017(15) 0.0081(15) 0.0128(15)
O3 0.026(5) 0.017(5) 0.034(6) 0.000(4) 0.001(4) 0.010(4)
O4 0.027(5) 0.021(6) 0.053(7) 0.005(5) 0.017(5) 0.012(4)
N2 0.030(6) 0.027(7) 0.013(6) -0.003(5) 0.010(5) 0.012(5)
C6 0.035(8) 0.018(8) 0.021(8) 0.019(6) 0.010(6) 0.012(6)
C7 0.026(7) 0.030(8) 0.012(7) 0.003(6) 0.006(5) 0.013(6)
C8 0.022(7) 0.022(8) 0.017(7) 0.003(6) 0.005(6) 0.011(6)
C9 0.029(8) 0.033(9) 0.026(9) -0.003(7) 0.000(6) 0.011(7)
C10 0.039(8) 0.037(9) 0.025(8) 0.014(7) 0.019(6) 0.027(7)
Ag3 0.0401(6) 0.0268(7) 0.0300(7) 0.0063(5) 0.0113(5) 0.0194(5)
S3 0.0263(18) 0.026(2) 0.024(2) 0.0060(16) 0.0102(15) 0.0132(15)
O5 0.030(5) 0.042(7) 0.031(6) 0.001(5) 0.006(5) 0.008(5)
O6 0.065(7) 0.020(6) 0.037(6) 0.011(5) 0.024(5) 0.019(5)
N3 0.027(6) 0.010(6) 0.017(6) -0.001(5) 0.004(5) 0.003(5)
C11 0.029(7) 0.011(7) 0.020(7) 0.001(6) 0.009(6) 0.011(6)
C12 0.020(7) 0.034(9) 0.028(8) 0.011(7) 0.009(6) 0.015(6)
C13 0.029(8) 0.022(8) 0.026(8) -0.002(6) 0.009(6) 0.012(6)
C14 0.028(7) 0.023(8) 0.025(8) 0.007(6) 0.012(6) 0.015(6)
C15 0.023(7) 0.035(9) 0.044(10) 0.008(7) 0.013(7) 0.010(7)
Ag4 0.0300(6) 0.0224(6) 0.0296(7) 0.0053(5) 0.0070(5) 0.0063(5)
S4 0.0285(18) 0.024(2) 0.022(2) 0.0028(16) 0.0093(15) 0.0140(15)
O7 0.021(5) 0.031(6) 0.027(6) -0.001(4) 0.003(4) 0.011(4)
O8 0.035(6) 0.032(6) 0.047(7) 0.000(5) 0.013(5) 0.021(5)
N4 0.031(6) 0.027(7) 0.014(6) -0.003(5) 0.007(5) 0.012(5)
C16 0.034(7) 0.015(7) 0.015(7) 0.010(6) 0.012(6) 0.012(6)
C17 0.011(6) 0.012(7) 0.032(8) 0.003(6) 0.001(5) 0.001(5)
C18 0.022(7) 0.034(9) 0.017(8) -0.001(6) 0.003(6) 0.012(6)
C19 0.050(9) 0.040(10) 0.034(9) 0.020(7) 0.018(7) 0.034(8)
C20 0.022(7) 0.054(11) 0.033(9) -0.001(8) 0.013(6) 0.016(7)
Ag5 0.0258(6) 0.0249(6) 0.0223(6) 0.0051(5) 0.0042(5) 0.0090(5)
S5 0.0288(18) 0.0214(19) 0.0214(19) 0.0047(15) 0.0051(15) 0.0110(15)
O9 0.020(5) 0.025(6) 0.037(6) -0.004(5) 0.003(4) -0.001(4)
O10 0.047(6) 0.017(6) 0.036(6) 0.013(5) 0.011(5) 0.006(5)
N5 0.026(6) 0.019(6) 0.013(6) 0.004(5) 0.000(5) 0.002(5)
C21 0.008(6) 0.025(8) 0.022(7) 0.000(6) 0.000(5) 0.012(5)
C22 0.018(6) 0.007(6) 0.018(7) 0.001(5) -0.002(5) 0.006(5)
C23 0.030(8) 0.025(9) 0.026(8) 0.006(7) 0.007(6) 0.007(7)
C24 0.018(6) 0.014(7) 0.032(8) -0.001(6) -0.006(6) 0.008(5)
C25 0.037(8) 0.019(8) 0.036(9) 0.005(7) 0.023(7) 0.017(6)
Ag6 0.0291(6) 0.0225(6) 0.0301(7) 0.0075(5) 0.0079(5) 0.0133(5)
S6 0.0205(17) 0.0174(18) 0.0226(19) 0.0030(15) 0.0060(14) 0.0043(14)
O11 0.039(6) 0.033(7) 0.056(8) 0.003(5) 0.022(5) 0.010(5)
O12 0.016(4) 0.021(5) 0.046(6) 0.013(4) 0.013(4) 0.005(4)
N6 0.026(6) 0.015(6) 0.028(7) 0.000(5) 0.012(5) 0.005(5)
C26 0.029(7) 0.011(7) 0.025(8) 0.002(6) 0.013(6) 0.008(6)
C27 0.016(6) 0.010(6) 0.024(7) 0.000(6) 0.013(5) 0.008(5)
C28 0.008(6) 0.023(8) 0.025(8) 0.004(6) -0.005(5) 0.001(5)
C29 0.027(7) 0.024(8) 0.031(9) 0.007(7) 0.005(6) 0.001(6)
C30 0.046(9) 0.023(9) 0.047(10) 0.008(7) 0.026(8) 0.011(7)
Ag7 0.0312(6) 0.0212(6) 0.0289(6) 0.0060(5) 0.0129(5) 0.0126(5)
S7 0.0224(16) 0.0189(19) 0.0211(19) 0.0030(15) 0.0078(14) 0.0075(14)
O13 0.033(5) 0.019(6) 0.038(6) 0.007(5) 0.007(4) 0.018(4)
O14 0.024(5) 0.025(5) 0.029(5) 0.012(4) 0.014(4) 0.015(4)
N7 0.015(5) 0.028(6) 0.020(6) 0.000(5) 0.004(4) 0.008(5)
C31 0.018(6) 0.019(7) 0.011(6) 0.004(5) 0.007(5) 0.006(5)
C32 0.023(6) 0.009(6) 0.014(7) 0.006(5) 0.003(5) 0.008(5)
C33 0.014(7) 0.037(10) 0.013(7) -0.011(7) -0.005(6) 0.008(6)
C34 0.043(8) 0.014(7) 0.041(9) 0.008(7) 0.021(7) 0.013(6)
C35 0.025(7) 0.009(7) 0.026(8) 0.002(6) 0.012(6) -0.004(5)
Ag8 0.0268(6) 0.0248(6) 0.0324(7) 0.0052(5) 0.0136(5) 0.0046(5)
S8 0.0200(17) 0.0182(19) 0.022(2) -0.0007(15) 0.0033(14) 0.0050(14)
O15 0.028(5) 0.029(6) 0.039(6) -0.002(5) 0.009(4) 0.012(5)
O16 0.021(5) 0.024(6) 0.021(5) -0.001(4) 0.002(4) 0.004(4)
N8 0.026(6) 0.017(6) 0.029(7) 0.004(5) 0.012(5) 0.016(5)
C36 0.015(6) 0.011(7) 0.023(8) -0.009(6) -0.005(5) 0.006(5)
C37 0.017(6) 0.040(9) 0.018(7) 0.006(6) 0.009(5) 0.016(6)
C38 0.029(8) 0.023(8) 0.016(7) -0.012(6) -0.005(6) 0.015(7)
C39 0.032(8) 0.029(9) 0.022(8) 0.009(6) 0.008(6) 0.017(7)
C40 0.025(7) 0.023(8) 0.019(8) -0.003(6) 0.000(6) 0.003(6)
O17 0.026(5) 0.021(6) 0.054(7) 0.000(5) 0.021(5) 0.002(4)
O18 0.024(5) 0.027(5) 0.029(6) 0.005(4) 0.009(4) 0.014(4)
O19 0.032(5) 0.027(6) 0.033(6) 0.008(4) 0.015(4) 0.010(5)
O20 0.040(5) 0.027(6) 0.028(6) 0.010(5) 0.010(5) 0.017(5)
O21 0.028(5) 0.022(6) 0.033(6) 0.009(5) 0.015(5) 0.006(4)
O22 0.022(5) 0.025(6) 0.036(6) 0.020(5) 0.009(4) 0.012(4)
O23 0.037(6) 0.027(6) 0.052(7) -0.001(5) 0.006(5) 0.016(5)
O24 0.048(6) 0.032(7) 0.055(8) 0.008(6) 0.015(6) 0.020(5)

loop_
_atom_type_symbol
_atom_type_description
_atom_type_scat_dispersion_real
_atom_type_scat_dispersion_imag
_atom_type_scat_source
C C 0.0033 0.0016 'International Tables Vol C Tables 4.2.6.8 and 6.1.1.4'
H H 0.0000 0.0000 'International Tables Vol C Tables 4.2.6.8 and 6.1.1.4'
N N 0.0061 0.0033 'International Tables Vol C Tables 4.2.6.8 and 6.1.1.4'
O O 0.0106 0.0060 'International Tables Vol C Tables 4.2.6.8 and 6.1.1.4'
S S 0.1246 0.1234 'International Tables Vol C Tables 4.2.6.8 and 6.1.1.4'
Ag Ag -0.8971 1.1015 'International Tables Vol C Tables 4.2.6.8 and 6.1.1.4'

loop_
_geom_angle_atom_site_label_1
_geom_angle_atom_site_label_2
_geom_angle_atom_site_label_3
_geom_angle
_geom_angle_site_symmetry_1
_geom_angle_site_symmetry_3
S2 Ag1 S1 176.63(12) 1_455 .
S2 Ag1 Ag2 48.16(8) 1_455 1_455
S1 Ag1 Ag2 133.07(9) . 1_455
S2 Ag1 Ag4 70.35(8) 1_455 .
S1 Ag1 Ag4 106.33(9) . .
Ag2 Ag1 Ag4 86.01(4) 1_455 .
S2 Ag1 Ag7 130.05(9) 1_455 .
S1 Ag1 Ag7 46.81(8) . .
Ag2 Ag1 Ag7 116.80(5) 1_455 .
Ag4 Ag1 Ag7 60.50(4) . .
C1 S1 Ag1 108.5(3) . .
C1 S1 Ag7 103.7(3) . .
Ag1 S1 Ag7 87.75(11) . .
C2 N1 H1AN 109.5 . .
C2 N1 H1BN 109.5 . .
H1AN N1 H1BN 109.5 . .
C2 N1 H1CN 109.5 . .
H1AN N1 H1CN 109.5 . .
H1BN N1 H1CN 109.5 . .
C5 C1 C4 109.4(9) . .
C5 C1 C2 112.8(8) . .
C4 C1 C2 109.5(8) . .
C5 C1 S1 110.7(7) . .
C4 C1 S1 107.8(7) . .
C2 C1 S1 106.5(6) . .
N1 C2 C3 108.9(8) . .
N1 C2 C1 109.7(8) . .
C3 C2 C1 114.3(8) . .
N1 C2 H2 109.3 . .
C3 C2 H2 108.0 . .
C1 C2 H2 106.6 . .
O2 C3 O1 125.8(10) . .
O2 C3 C2 118.9(9) . .
O1 C3 C2 115.3(8) . .
C1 C4 H4A 110.6 . .
C1 C4 H4B 108.9 . .
H4A C4 H4B 109.5 . .
C1 C4 H4C 108.9 . .
H4A C4 H4C 109.5 . .
H4B C4 H4C 109.5 . .
C1 C5 H5A 112.3 . .
C1 C5 H5B 108.3 . .
H5A C5 H5B 109.5 . .
C1 C5 H5C 107.8 . .
H5A C5 H5C 109.5 . .
H5B C5 H5C 109.5 . .
S3 Ag2 S2 172.04(12) . .
S3 Ag2 Ag1 130.46(10) . 1_655
S2 Ag2 Ag1 46.60(8) . 1_655
C6 S2 Ag1 111.1(3) . 1_655
C6 S2 Ag2 107.0(3) . .
Ag1 S2 Ag2 85.24(11) 1_655 .
C7 N2 H2AN 109.5 . .
C7 N2 H2BN 109.5 . .
H2AN N2 H2BN 109.5 . .
C7 N2 H2CN 109.5 . .
H2AN N2 H2CN 109.5 . .
H2BN N2 H2CN 109.5 . .
C9 C6 C7 108.5(8) . .
C9 C6 C10 107.5(9) . .
C7 C6 C10 112.7(9) . .
C9 C6 S2 111.8(7) . .
C7 C6 S2 107.5(6) . .
C10 C6 S2 108.9(7) . .
N2 C7 C6 112.8(8) . .
N2 C7 C8 107.5(8) . .
C6 C7 C8 115.2(8) . .
N2 C7 H7 107.8 . .
C6 C7 H7 104.2 . .
C8 C7 H7 109.1 . .
O4 C8 O3 127.3(10) . .
O4 C8 C7 116.2(9) . .
O3 C8 C7 116.6(9) . .
C6 C9 H9A 109.3 . .
C6 C9 H9B 110.1 . .
H9A C9 H9B 109.5 . .
C6 C9 H9C 109.0 . .
H9A C9 H9C 109.5 . .
H9B C9 H9C 109.5 . .
C6 C10 H10A 108.4 . .
C6 C10 H10B 110.4 . .
H10A C10 H10B 109.5 . .
C6 C10 H10C 109.6 . .
H10A C10 H10C 109.5 . .
H10B C10 H10C 109.5 . .
S4 Ag3 S3 161.78(12) . .
S4 Ag3 Ag8 88.98(9) . .
S3 Ag3 Ag8 74.46(9) . .
C11 S3 Ag2 111.4(3) . .
C11 S3 Ag3 104.6(3) . .
Ag2 S3 Ag3 91.88(12) . .
C12 N3 H3AN 109.5 . .
C12 N3 H3BN 109.5 . .
H3AN N3 H3BN 109.5 . .
C12 N3 H3CN 109.5 . .
H3AN N3 H3CN 109.5 . .
H3BN N3 H3CN 109.5 . .
C14 C11 C15 108.5(9) . .
C14 C11 C12 111.7(8) . .
C15 C11 C12 111.0(8) . .
C14 C11 S3 109.2(7) . .
C15 C11 S3 106.2(7) . .
C12 C11 S3 110.1(6) . .
N3 C12 C13 105.9(8) . .
N3 C12 C11 111.5(8) . .
C13 C12 C11 115.6(8) . .
N3 C12 H12 109.0 . .
C13 C12 H12 108.0 . .
C11 C12 H12 106.6 . .
O5 C13 O6 126.9(10) . .
O5 C13 C12 116.1(9) . .
O6 C13 C12 116.9(9) . .
C11 C14 H14A 109.0 . .
C11 C14 H14B 109.0 . .
H14A C14 H14B 109.5 . .
C11 C14 H14C 110.4 . .
H14A C14 H14C 109.5 . .
H14B C14 H14C 109.5 . .
C11 C15 H15A 109.3 . .
C11 C15 H15B 110.7 . .
H15A C15 H15B 109.5 . .
C11 C15 H15C 108.4 . .
H15A C15 H15C 109.5 . .
H15B C15 H15C 109.5 . .
S4 Ag4 S5 172.11(12) . .
S4 Ag4 Ag1 102.54(9) . .
S5 Ag4 Ag1 84.67(8) . .
S4 Ag4 Ag7 88.07(9) . .
S5 Ag4 Ag7 98.38(9) . .
Ag1 Ag4 Ag7 60.57(4) . .
C16 S4 Ag3 114.5(3) . .
C16 S4 Ag4 108.3(3) . .
Ag3 S4 Ag4 104.30(14) . .
C17 N4 H4AN 109.5 . .
C17 N4 H4BN 109.5 . .
H4AN N4 H4BN 109.5 . .
C17 N4 H4CN 109.5 . .
H4AN N4 H4CN 109.5 . .
H4BN N4 H4CN 109.5 . .
C19 C16 C20 109.9(9) . .
C19 C16 C17 108.7(8) . .
C20 C16 C17 112.2(8) . .
C19 C16 S4 106.3(7) . .
C20 C16 S4 108.8(7) . .
C17 C16 S4 110.7(6) . .
N4 C17 C16 110.8(8) . .
N4 C17 C18 109.0(8) . .
C16 C17 C18 113.9(8) . .
N4 C17 H17 109.9 . .
C16 C17 H17 106.5 . .
C18 C17 H17 106.5 . .
O8 C18 O7 126.5(10) . .
O8 C18 C17 116.0(9) . .
O7 C18 C17 117.4(9) . .
C16 C19 H19A 108.6 . .
C16 C19 H19B 111.4 . .
H19A C19 H19B 109.5 . .
C16 C19 H19C 108.4 . .
H19A C19 H19C 109.5 . .
H19B C19 H19C 109.5 . .
C16 C20 H20A 109.9 . .
C16 C20 H20B 108.4 . .
H20A C20 H20B 109.5 . .
C16 C20 H20C 110.1 . .
H20A C20 H20C 109.5 . .
H20B C20 H20C 109.5 . .
S5 Ag5 S6 175.25(12) . 1_455
S5 Ag5 Ag7 106.04(9) . .
S6 Ag5 Ag7 69.60(8) 1_455 .
S5 Ag5 Ag6 132.74(9) . 1_455
S6 Ag5 Ag6 49.70(8) 1_455 1_455
Ag7 Ag5 Ag6 83.37(4) . 1_455
C21 S5 Ag5 108.9(3) . .
C21 S5 Ag4 107.7(3) . .
Ag5 S5 Ag4 90.94(12) . .
C22 N5 H5AN 109.5 . .
C22 N5 H5BN 109.5 . .
H5AN N5 H5BN 109.5 . .
C22 N5 H5CN 109.5 . .
H5AN N5 H5CN 109.5 . .
H5BN N5 H5CN 109.5 . .
C24 C21 C22 111.5(8) . .
C24 C21 C25 109.8(9) . .
C22 C21 C25 109.8(8) . .
C24 C21 S5 109.2(6) . .
C22 C21 S5 105.4(6) . .
C25 C21 S5 111.0(7) . .
N5 C22 C23 106.5(8) . .
N5 C22 C21 111.7(8) . .
C23 C22 C21 114.6(9) . .
N5 C22 H22 110.0 . .
C23 C22 H22 108.7 . .
C21 C22 H22 105.3 . .
O10 C23 O9 127.5(10) . .
O10 C23 C22 115.5(9) . .
O9 C23 C22 117.1(9) . .
C21 C24 H24A 110.3 . .
C21 C24 H24B 110.1 . .
H24A C24 H24B 109.5 . .
C21 C24 H24C 108.0 . .
H24A C24 H24C 109.5 . .
H24B C24 H24C 109.5 . .
C21 C25 H25A 110.4 . .
C21 C25 H25B 108.7 . .
H25A C25 H25B 109.5 . .
C21 C25 H25C 109.2 . .
H25A C25 H25C 109.5 . .
H25B C25 H25C 109.5 . .
S7 Ag6 S6 167.50(11) . .
S7 Ag6 O13 92.0(2) . .
S6 Ag6 O13 99.8(2) . .
S7 Ag6 Ag5 120.99(9) . 1_655
S6 Ag6 Ag5 48.13(8) . 1_655
O13 Ag6 Ag5 146.36(18) . 1_655
C26 S6 Ag5 109.8(3) . 1_655
C26 S6 Ag6 107.9(3) . .
Ag5 S6 Ag6 82.17(11) 1_655 .
C27 N6 H6AN 109.5 . .
C27 N6 H6BN 109.5 . .
H6AN N6 H6BN 109.5 . .
C27 N6 H6CN 109.5 . .
H6AN N6 H6CN 109.5 . .
H6BN N6 H6CN 109.5 . .
C29 C26 C30 108.6(9) . .
C29 C26 C27 112.2(8) . .
C30 C26 C27 109.6(8) . .
C29 C26 S6 109.9(7) . .
C30 C26 S6 109.4(7) . .
C27 C26 S6 107.1(6) . .
N6 C27 C28 108.4(8) . .
N6 C27 C26 111.4(8) . .
C28 C27 C26 112.4(8) . .
N6 C27 H27 107.5 . .
C28 C27 H27 110.4 . .
C26 C27 H27 106.5 . .
O11 C28 O12 126.0(10) . .
O11 C28 C27 118.6(9) . .
O12 C28 C27 115.4(9) . .
C26 C29 H29A 111.7 . .
C26 C29 H29B 109.7 . .
H29A C29 H29B 109.5 . .
C26 C29 H29C 107.0 . .
H29A C29 H29C 109.5 . .
H29B C29 H29C 109.5 . .
C26 C30 H30A 109.5 . .
C26 C30 H30B 109.9 . .
H30A C30 H30B 109.5 . .
C26 C30 H30C 109.0 . .
H30A C30 H30C 109.5 . .
H30B C30 H30C 109.5 . .
S8 Ag7 S1 172.53(11) . .
S8 Ag7 Ag5 96.73(9) . .
S1 Ag7 Ag5 90.47(8) . .
S8 Ag7 Ag4 78.10(9) . .
S1 Ag7 Ag4 103.44(9) . .
Ag5 Ag7 Ag4 64.17(4) . .
S8 Ag7 Ag1 136.98(10) . .
S1 Ag7 Ag1 45.44(8) . .
Ag5 Ag7 Ag1 64.36(4) . .
Ag4 Ag7 Ag1 58.93(3) . .
C31 S7 Ag8 104.9(3) . .
C31 S7 Ag6 111.8(3) . .
Ag8 S7 Ag6 102.09(13) . .
C33 O13 Ag6 107.4(7) . .
C32 N7 H7AN 109.5 . .
C32 N7 H7BN 109.5 . .
H7AN N7 H7BN 109.5 . .
C32 N7 H7CN 109.5 . .
H7AN N7 H7CN 109.5 . .
H7BN N7 H7CN 109.5 . .
C34 C31 C35 109.2(9) . .
C34 C31 C32 109.6(8) . .
C35 C31 C32 113.6(8) . .
C34 C31 S7 106.4(7) . .
C35 C31 S7 107.0(7) . .
C32 C31 S7 110.8(6) . .
N7 C32 C31 109.0(8) . .
N7 C32 C33 107.2(8) . .
C31 C32 C33 116.6(8) . .
N7 C32 H32 109.5 . .
C31 C32 H32 106.6 . .
C33 C32 H32 107.8 . .
O14 C33 O13 125.1(10) . .
O14 C33 C32 116.6(9) . .
O13 C33 C32 118.0(9) . .
C31 C34 H34A 111.9 . .
C31 C34 H34B 108.8 . .
H34A C34 H34B 109.5 . .
C31 C34 H34C 107.7 . .
H34A C34 H34C 109.5 . .
H34B C34 H34C 109.5 . .
C31 C35 H35A 107.8 . .
C31 C35 H35B 109.8 . .
H35A C35 H35B 109.5 . .
C31 C35 H35C 110.7 . .
H35A C35 H35C 109.5 . .
H35B C35 H35C 109.5 . .
S7 Ag8 S8 173.45(13) . .
S7 Ag8 Ag3 83.13(9) . .
S8 Ag8 Ag3 91.56(9) . .
C36 S8 Ag8 109.5(3) . .
C36 S8 Ag7 112.1(3) . .
Ag8 S8 Ag7 110.11(14) . .
C37 N8 H8AN 109.5 . .
C37 N8 H8BN 109.5 . .
H8AN N8 H8BN 109.5 . .
C37 N8 H8CN 109.5 . .
H8AN N8 H8CN 109.5 . .
H8BN N8 H8CN 109.5 . .
C39 C36 C37 112.6(8) . .
C39 C36 C40 109.2(9) . .
C37 C36 C40 109.2(8) . .
C39 C36 S8 108.8(7) . .
C37 C36 S8 110.9(7) . .
C40 C36 S8 105.9(7) . .
N8 C37 C36 113.7(8) . .
N8 C37 C38 107.5(8) . .
C36 C37 C38 112.6(8) . .
N8 C37 H37 111.3 . .
C36 C37 H37 104.4 . .
C38 C37 H37 107.2 . .
O15 C38 O16 128.9(10) . .
O15 C38 C37 114.3(9) . .
O16 C38 C37 116.8(9) . .
C36 C39 H39A 109.7 . .
C36 C39 H39B 107.5 . .
H39A C39 H39B 109.5 . .
C36 C39 H39C 111.2 . .
H39A C39 H39C 109.5 . .
H39B C39 H39C 109.5 . .
C36 C40 H40A 109.2 . .
C36 C40 H40B 110.7 . .
H40A C40 H40B 109.5 . .
C36 C40 H40C 108.5 . .
H40A C40 H40C 109.5 . .
H40B C40 H40C 109.5 . .
H117 O17 H217 107.20 . .
H118 O18 H218 107.20 . .
H119 O19 H219 107.20 . .
H120 O20 H220 107.19 . .
H121 O21 H221 107.20 . .
H122 O22 H222 107.20 . .
H123 O23 H223 107.20 . .
H124 O24 H224 107.19 . .

loop_
_geom_bond_atom_site_label_1
_geom_bond_atom_site_label_2
_geom_bond_distance
_geom_bond_site_symmetry_2
Ag1 S2 2.356(4) 1_455
Ag1 S1 2.360(3) .
Ag1 Ag2 3.2316(17) 1_455
Ag1 Ag4 3.2549(17) .
Ag1 Ag7 3.3100(17) .
S1 C1 1.860(9) .
S1 Ag7 2.415(3) .
O1 C3 1.258(10) .
O2 C3 1.244(10) .
N1 C2 1.503(11) .
N1 H1AN 0.9100 .
N1 H1BN 0.9100 .
N1 H1CN 0.9100 .
C1 C5 1.521(11) .
C1 C4 1.537(11) .
C1 C2 1.544(11) .
C2 C3 1.527(11) .
C2 H2 0.9600 .
C4 H4A 0.9600 .
C4 H4B 0.9601 .
C4 H4C 0.9601 .
C5 H5A 0.9600 .
C5 H5B 0.9599 .
C5 H5C 0.9600 .
Ag2 S3 2.401(3) .
Ag2 S2 2.416(3) .
Ag2 Ag1 3.2316(17) 1_655
S2 C6 1.842(10) .
S2 Ag1 2.356(4) 1_655
O3 C8 1.258(11) .
O4 C8 1.240(10) .
N2 C7 1.510(10) .
N2 H2AN 0.9100 .
N2 H2BN 0.9100 .
N2 H2CN 0.9100 .
C6 C9 1.528(11) .
C6 C7 1.534(11) .
C6 C10 1.541(11) .
C7 C8 1.537(11) .
C7 H7 0.9600 .
C9 H9A 0.9600 .
C9 H9B 0.9599 .
C9 H9C 0.9601 .
C10 H10A 0.9600 .
C10 H10B 0.9600 .
C10 H10C 0.9600 .
Ag3 S4 2.382(3) .
Ag3 S3 2.411(4) .
Ag3 Ag8 2.9539(19) .
S3 C11 1.850(9) .
O5 C13 1.244(10) .
O6 C13 1.265(11) .
N3 C12 1.508(11) .
N3 H3AN 0.9100 .
N3 H3BN 0.9100 .
N3 H3CN 0.9100 .
C11 C14 1.534(11) .
C11 C15 1.537(11) .
C11 C12 1.542(11) .
C12 C13 1.535(11) .
C12 H12 0.9600 .
C14 H14A 0.9600 .
C14 H14B 0.9600 .
C14 H14C 0.9601 .
C15 H15A 0.9599 .
C15 H15B 0.9602 .
C15 H15C 0.9600 .
Ag4 S4 2.394(3) .
Ag4 S5 2.417(3) .
Ag4 Ag7 3.308(2) .
S4 C16 1.856(9) .
O7 C18 1.261(10) .
O8 C18 1.254(10) .
N4 C17 1.516(11) .
N4 H4AN 0.9100 .
N4 H4BN 0.9100 .
N4 H4CN 0.9100 .
C16 C19 1.523(11) .
C16 C20 1.527(11) .
C16 C17 1.542(11) .
C17 C18 1.548(11) .
C17 H17 0.9600 .
C19 H19A 0.9601 .
C19 H19B 0.9600 .
C19 H19C 0.9599 .
C20 H20A 0.9601 .
C20 H20B 0.9600 .
C20 H20C 0.9599 .
Ag5 S5 2.356(3) .
Ag5 S6 2.369(3) 1_455
Ag5 Ag7 3.0886(17) .
Ag5 Ag6 3.1516(16) 1_455
S5 C21 1.854(9) .
O9 C23 1.250(11) .
O10 C23 1.245(11) .
N5 C22 1.506(10) .
N5 H5AN 0.9100 .
N5 H5BN 0.9100 .
N5 H5CN 0.9100 .
C21 C24 1.520(11) .
C21 C22 1.543(11) .
C21 C25 1.546(11) .
C22 C23 1.536(11) .
C22 H22 0.9600 .
C24 H24A 0.9601 .
C24 H24B 0.9600 .
C24 H24C 0.9600 .
C25 H25A 0.9599 .
C25 H25B 0.9600 .
C25 H25C 0.9600 .
Ag6 S7 2.394(3) .
Ag6 S6 2.426(3) .
Ag6 O13 2.582(9) .
Ag6 Ag5 3.1516(16) 1_655
S6 C26 1.861(9) .
S6 Ag5 2.369(3) 1_655
O11 C28 1.244(11) .
O12 C28 1.270(10) .
N6 C27 1.487(10) .
N6 H6AN 0.9100 .
N6 H6BN 0.9100 .
N6 H6CN 0.9100 .
C26 C29 1.520(11) .
C26 C30 1.533(11) .
C26 C27 1.547(11) .
C27 C28 1.532(11) .
C27 H27 0.9600 .
C29 H29A 0.9600 .
C29 H29B 0.9601 .
C29 H29C 0.9600 .
C30 H30A 0.9600 .
C30 H30B 0.9599 .
C30 H30C 0.9601 .
Ag7 S8 2.387(3) .
S7 C31 1.862(9) .
S7 Ag8 2.376(3) .
O13 C33 1.265(11) .
O14 C33 1.258(11) .
N7 C32 1.509(10) .
N7 H7AN 0.9100 .
N7 H7BN 0.9100 .
N7 H7CN 0.9100 .
C31 C34 1.524(11) .
C31 C35 1.529(11) .
C31 C32 1.547(11) .
C32 C33 1.548(11) .
C32 H32 0.9600 .
C34 H34A 0.9598 .
C34 H34B 0.9602 .
C34 H34C 0.9601 .
C35 H35A 0.9598 .
C35 H35B 0.9600 .
C35 H35C 0.9601 .
Ag8 S8 2.376(3) .
S8 C36 1.853(9) .
O15 C38 1.237(10) .
O16 C38 1.251(10) .
N8 C37 1.488(11) .
N8 H8AN 0.9100 .
N8 H8BN 0.9100 .
N8 H8CN 0.9100 .
C36 C39 1.535(11) .
C36 C37 1.536(11) .
C36 C40 1.537(11) .
C37 C38 1.545(11) .
C37 H37 0.9600 .
C39 H39A 0.9601 .
C39 H39B 0.9600 .
C39 H39C 0.9599 .
C40 H40A 0.9601 .
C40 H40B 0.9601 .
C40 H40C 0.9600 .
O17 H117 0.8200 .
O17 H217 0.8200 .
O18 H118 0.8200 .
O18 H218 0.8200 .
O19 H119 0.8200 .
O19 H219 0.8200 .
O20 H120 0.8200 .
O20 H220 0.8200 .
O21 H121 0.8200 .
O21 H221 0.8200 .
O22 H122 0.8200 .
O22 H222 0.8200 .
O23 H123 0.8200 .
O23 H223 0.8200 .
O24 H124 0.8200 .
O24 H224 0.8200 .

loop_
_geom_hbond_atom_site_label_D
_geom_hbond_atom_site_label_H
_geom_hbond_atom_site_label_A
_geom_hbond_distance_DH
_geom_hbond_distance_HA
_geom_hbond_distance_DA
_geom_hbond_angle_DHA
_geom_hbond_site_symmetry_A
N1 H1AN O23 0.91 2.06 2.771(13) 133.6 1_465
N1 H1BN O24 0.91 1.80 2.688(14) 163.3 1_465
N1 H1CN O12 0.91 2.05 2.753(12) 133.1 1_565
N2 H2AN O18 0.91 2.01 2.856(13) 153.4 1_666
N2 H2BN O8 0.91 2.03 2.837(12) 146.3 1_655
N2 H2CN O24 0.91 2.02 2.828(15) 146.5 1_566
N3 H3AN O19 0.91 1.94 2.796(13) 156.5 1_556
N3 H3BN O14 0.91 1.93 2.827(12) 168.6 1_556
N3 H3CN O20 0.91 2.31 2.937(13) 125.7 1_556
N4 H4AN S4 0.91 2.74 3.207(10) 112.7 .
N4 H4BN O10 0.91 2.30 2.763(13) 111.4 .
N4 H4CN O6 0.91 2.64 3.090(12) 111.7 .
N5 H5AN O21 0.91 2.12 2.902(12) 144.1 1_456
N5 H5BN O17 0.91 2.55 3.093(14) 118.5 1_556
N5 H5CN O3 0.91 2.01 2.718(13) 134.1 1_445
N6 H6AN O20 0.91 2.15 2.927(13) 142.9 .
N6 H6AN S6 0.91 2.43 2.913(10) 113.3 .
N6 H6BN O7 0.91 2.09 2.873(13) 143.0 1_544
N6 H6CN O16 0.91 1.94 2.819(12) 161.7 1_655
N7 H7AN O2 0.91 2.29 2.866(12) 120.7 .
N7 H7AN O11 0.91 2.45 2.960(13) 116.1 1_565
N7 H7BN O9 0.91 1.94 2.808(13) 159.1 1_554
N7 H7BN O10 0.91 2.65 3.409(13) 142.0 1_554
N7 H7CN O22 0.91 1.98 2.870(12) 165.6 1_565
N8 H8AN O21 0.91 2.08 2.942(13) 157.7 1_455
N8 H8BN O17 0.91 2.03 2.819(12) 143.5 .
N8 H8CN O1 0.91 2.12 2.665(12) 117.4 .
O17 H117 O13 0.82 2.01 2.810(11) 167 .
O17 H217 O18 0.82 2.03 2.777(13) 151 .
O18 H118 O15 0.82 1.96 2.768(11) 167 .
O18 H218 O12 0.82 1.92 2.691(12) 156) .
O19 H119 O3 0.82 2.10 2.854(11) 152 1_444
O19 H219 O8 0.82 2.15 2.715(12) 126 1_544
O20 H120 O13 0.82 2.25 2.945(12) 143 .
O20 H220 O1 0.82 2.04 2.845(12) 166 1_655
O21 H121 O4 0.82 2.03 2.687(12) 137 1_544
O21 H221 O7 0.82 2.14 2.921(11) 159 1_544
O22 H122 O14 0.82 2.07 2.817(11) 151 1_545
O22 H222 N7 0.82 2.23 2.870(12) 135 1_545
O22 H222 O11 0.82 2.58 3.232(13) 137 .
O23 H123 O6 0.82 2.23 2.924(13) 143 1_544
O23 H223 O15 0.82 2.10 2.824(13) 147 1_655
O24 H124 O10 0.82 2.09 2.809(14) 146 1_644
O24 H124 S5 0.82 3.06 3.476(11) 114 1_644
O24 H224 O5 0.82 2.15 2.806(12) 137 1_544

loop_
_geom_torsion_atom_site_label_1
_geom_torsion_atom_site_label_2
_geom_torsion_atom_site_label_3
_geom_torsion_atom_site_label_4
_geom_torsion
_geom_torsion_site_symmetry_1
_geom_torsion_site_symmetry_4
Ag2 Ag1 S1 C1 168.1(3) 1_455 .
Ag4 Ag1 S1 C1 -91.9(4) . .
Ag7 Ag1 S1 C1 -103.7(4) . .
Ag2 Ag1 S1 Ag7 -88.22(11) 1_455 .
Ag4 Ag1 S1 Ag7 11.83(10) . .
Ag1 S1 C1 C5 53.7(8) . .
Ag7 S1 C1 C5 -38.6(8) . .
Ag1 S1 C1 C4 -66.0(7) . .
Ag7 S1 C1 C4 -158.2(6) . .
Ag1 S1 C1 C2 176.5(5) . .
Ag7 S1 C1 C2 84.3(6) . .
C5 C1 C2 N1 -74.6(11) . .
C4 C1 C2 N1 47.5(10) . .
S1 C1 C2 N1 163.8(7) . .
C5 C1 C2 C3 47.9(12) . .
C4 C1 C2 C3 170.1(8) . .
S1 C1 C2 C3 -73.6(9) . .
N1 C2 C3 O2 18.1(14) . .
C1 C2 C3 O2 -104.9(11) . .
N1 C2 C3 O1 -159.3(10) . .
C1 C2 C3 O1 77.7(12) . .
Ag1 Ag2 S2 C6 110.7(4) 1_655 .
Ag1 S2 C6 C9 54.9(8) 1_655 .
Ag2 S2 C6 C9 -36.6(8) . .
Ag1 S2 C6 C7 173.8(6) 1_655 .
Ag2 S2 C6 C7 82.4(7) . .
Ag1 S2 C6 C10 -63.8(7) 1_655 .
Ag2 S2 C6 C10 -155.2(6) . .
C9 C6 C7 N2 173.6(9) . .
C10 C6 C7 N2 -67.5(11) . .
S2 C6 C7 N2 52.5(10) . .
C9 C6 C7 C8 -62.6(11) . .
C10 C6 C7 C8 56.4(11) . .
S2 C6 C7 C8 176.4(7) . .
N2 C7 C8 O4 -135.9(11) . .
C6 C7 C8 O4 97.4(12) . .
N2 C7 C8 O3 45.6(13) . .
C6 C7 C8 O3 -81.0(12) . .
Ag1 Ag2 S3 C11 152.2(3) 1_655 .
Ag1 Ag2 S3 Ag3 -101.31(11) 1_655 .
S4 Ag3 S3 C11 -110.8(5) . .
Ag8 Ag3 S3 C11 -136.2(3) . .
S4 Ag3 S3 Ag2 136.5(4) . .
Ag8 Ag3 S3 Ag2 111.18(10) . .
Ag2 S3 C11 C14 -57.2(7) . .
Ag3 S3 C11 C14 -155.2(6) . .
Ag2 S3 C11 C15 -174.0(6) . .
Ag3 S3 C11 C15 88.0(7) . .
Ag2 S3 C11 C12 65.8(7) . .
Ag3 S3 C11 C12 -32.2(7) . .
C14 C11 C12 N3 -47.7(11) . .
C15 C11 C12 N3 73.5(10) . .
S3 C11 C12 N3 -169.2(7) . .
C14 C11 C12 C13 73.3(11) . .
C15 C11 C12 C13 -165.5(9) . .
S3 C11 C12 C13 -48.2(10) . .
N3 C12 C13 O5 55.0(13) . .
C11 C12 C13 O5 -69.0(13) . .
N3 C12 C13 O6 -125.9(11) . .
C11 C12 C13 O6 110.1(12) . .
S2 Ag1 Ag4 S4 -108.78(12) 1_455 .
S1 Ag1 Ag4 S4 70.60(12) . .
Ag2 Ag1 Ag4 S4 -155.54(9) 1_455 .
Ag7 Ag1 Ag4 S4 80.49(9) . .
S2 Ag1 Ag4 S5 67.98(12) 1_455 .
S1 Ag1 Ag4 S5 -112.64(12) . .
Ag2 Ag1 Ag4 S5 21.22(9) 1_455 .
Ag7 Ag1 Ag4 S5 -102.74(9) . .
S2 Ag1 Ag4 Ag7 170.72(9) 1_455 .
S1 Ag1 Ag4 Ag7 -9.89(8) . .
Ag2 Ag1 Ag4 Ag7 123.96(5) 1_455 .
S3 Ag3 S4 C16 -175.6(4) . .
Ag8 Ag3 S4 C16 -151.2(4) . .
S3 Ag3 S4 Ag4 66.2(4) . .
Ag8 Ag3 S4 Ag4 90.58(11) . .
Ag1 Ag4 S4 C16 82.1(3) . .
Ag7 Ag4 S4 C16 141.4(3) . .
Ag1 Ag4 S4 Ag3 -155.48(10) . .
Ag7 Ag4 S4 Ag3 -96.22(11) . .
Ag3 S4 C16 C19 160.0(6) . .
Ag4 S4 C16 C19 -84.1(7) . .
Ag3 S4 C16 C20 41.6(8) . .
Ag4 S4 C16 C20 157.5(7) . .
Ag3 S4 C16 C17 -82.2(7) . .
Ag4 S4 C16 C17 33.8(7) . .
C19 C16 C17 N4 179.5(9) . .
C20 C16 C17 N4 -58.7(11) . .
S4 C16 C17 N4 63.1(9) . .
C19 C16 C17 C18 -57.1(11) . .
C20 C16 C17 C18 64.7(11) . .
S4 C16 C17 C18 -173.5(7) . .
N4 C17 C18 O8 -148.3(11) . .
C16 C17 C18 O8 87.3(12) . .
N4 C17 C18 O7 30.8(14) . .
C16 C17 C18 O7 -93.6(12) . .
Ag7 Ag5 S5 C21 -103.1(3) . .
Ag6 Ag5 S5 C21 161.1(3) 1_455 .
Ag7 Ag5 S5 Ag4 6.04(11) . .
Ag6 Ag5 S5 Ag4 -89.81(12) 1_455 .
Ag1 Ag4 S5 C21 163.9(3) . .
Ag7 Ag4 S5 C21 104.7(3) . .
Ag1 Ag4 S5 Ag5 53.69(8) . .
Ag7 Ag4 S5 Ag5 -5.48(10) . .
Ag5 S5 C21 C24 -51.4(8) . .
Ag4 S5 C21 C24 -148.8(6) . .
Ag5 S5 C21 C22 -171.3(5) . .
Ag4 S5 C21 C22 91.4(6) . .
Ag5 S5 C21 C25 69.8(7) . .
Ag4 S5 C21 C25 -27.5(8) . .
C24 C21 C22 N5 43.5(11) . .
C25 C21 C22 N5 -78.5(10) . .
S5 C21 C22 N5 161.9(7) . .
C24 C21 C22 C23 164.7(9) . .
C25 C21 C22 C23 42.8(12) . .
S5 C21 C22 C23 -76.9(9) . .
N5 C22 C23 O10 -163.3(11) . .
C21 C22 C23 O10 72.7(14) . .
N5 C22 C23 O9 14.9(15) . .
C21 C22 C23 O9 -109.1(12) . .
S7 Ag6 S6 C26 76.3(6) . .
O13 Ag6 S6 C26 -83.1(4) . .
Ag5 Ag6 S6 C26 108.3(4) 1_655 .
S7 Ag6 S6 Ag5 -32.0(5) . 1_655
O13 Ag6 S6 Ag5 168.6(2) . 1_655
Ag5 S6 C26 C29 -56.5(8) 1_655 .
Ag6 S6 C26 C29 -144.4(7) . .
Ag5 S6 C26 C30 62.7(8) 1_655 .
Ag6 S6 C26 C30 -25.3(8) . .
Ag5 S6 C26 C27 -178.6(5) 1_655 .
Ag6 S6 C26 C27 93.4(6) . .
C29 C26 C27 N6 -77.0(10) . .
C30 C26 C27 N6 162.3(9) . .
S6 C26 C27 N6 43.7(10) . .
C29 C26 C27 C28 45.0(11) . .
C30 C26 C27 C28 -75.7(10) . .
S6 C26 C27 C28 165.7(7) . .
N6 C27 C28 O11 16.6(15) . .
C26 C27 C28 O11 -107.1(12) . .
N6 C27 C28 O12 -163.1(10) . .
C26 C27 C28 O12 73.3(12) . .
C1 S1 Ag7 Ag5 160.5(3) . .
Ag1 S1 Ag7 Ag5 52.03(8) . .
C1 S1 Ag7 Ag4 97.0(3) . .
Ag1 S1 Ag7 Ag4 -11.48(9) . .
C1 S1 Ag7 Ag1 108.5(3) . .
S5 Ag5 Ag7 S8 68.37(13) . .
S6 Ag5 Ag7 S8 -109.64(12) 1_455 .
Ag6 Ag5 Ag7 S8 -158.98(9) 1_455 .
S5 Ag5 Ag7 S1 -109.63(12) . .
S6 Ag5 Ag7 S1 72.36(12) 1_455 .
Ag6 Ag5 Ag7 S1 23.02(9) 1_455 .
S5 Ag5 Ag7 Ag4 -4.90(9) . .
S6 Ag5 Ag7 Ag4 177.09(9) 1_455 .
Ag6 Ag5 Ag7 Ag4 127.75(4) 1_455 .
S5 Ag5 Ag7 Ag1 -71.09(9) . .
S6 Ag5 Ag7 Ag1 110.91(9) 1_455 .
Ag6 Ag5 Ag7 Ag1 61.56(4) 1_455 .
S4 Ag4 Ag7 S8 76.46(11) . .
S5 Ag4 Ag7 S8 -98.96(12) . .
Ag1 Ag4 Ag7 S8 -177.96(9) . .
S4 Ag4 Ag7 S1 -96.04(11) . .
S5 Ag4 Ag7 S1 88.53(11) . .
Ag1 Ag4 Ag7 S1 9.53(8) . .
S4 Ag4 Ag7 Ag5 -179.94(9) . .
S5 Ag4 Ag7 Ag5 4.64(8) . .
Ag1 Ag4 Ag7 Ag5 -74.36(4) . .
S4 Ag4 Ag7 Ag1 -105.57(9) . .
S5 Ag4 Ag7 Ag1 79.00(9) . .
S2 Ag1 Ag7 S8 -8.51(18) 1_455 .
S1 Ag1 Ag7 S8 169.86(16) . .
Ag2 Ag1 Ag7 S8 -65.03(14) 1_455 .
Ag4 Ag1 Ag7 S8 2.93(13) . .
S2 Ag1 Ag7 S1 -178.37(15) 1_455 .
Ag2 Ag1 Ag7 S1 125.11(11) 1_455 .
Ag4 Ag1 Ag7 S1 -166.93(11) . .
S2 Ag1 Ag7 Ag5 62.60(12) 1_455 .
S1 Ag1 Ag7 Ag5 -119.03(11) . .
Ag2 Ag1 Ag7 Ag5 6.08(4) 1_455 .
Ag4 Ag1 Ag7 Ag5 74.04(4) . .
S2 Ag1 Ag7 Ag4 -11.44(11) 1_455 .
S1 Ag1 Ag7 Ag4 166.93(11) . .
Ag2 Ag1 Ag7 Ag4 -67.96(5) 1_455 .
S6 Ag6 S7 C31 175.8(5) . .
O13 Ag6 S7 C31 -24.4(4) . .
Ag5 Ag6 S7 C31 148.4(3) 1_655 .
S6 Ag6 S7 Ag8 -72.5(5) . .
O13 Ag6 S7 Ag8 87.2(2) . .
Ag5 Ag6 S7 Ag8 -99.91(11) 1_655 .
S7 Ag6 O13 C33 36.6(7) . .
S6 Ag6 O13 C33 -147.8(7) . .
Ag5 Ag6 O13 C33 -132.3(6) 1_655 .
Ag8 S7 C31 C34 52.3(7) . .
Ag6 S7 C31 C34 162.2(6) . .
Ag8 S7 C31 C35 168.9(6) . .
Ag6 S7 C31 C35 -81.2(7) . .
Ag8 S7 C31 C32 -66.8(6) . .
Ag6 S7 C31 C32 43.1(7) . .
C34 C31 C32 N7 50.3(10) . .
C35 C31 C32 N7 -72.1(10) . .
S7 C31 C32 N7 167.4(6) . .
C34 C31 C32 C33 171.8(9) . .
C35 C31 C32 C33 49.4(12) . .
S7 C31 C32 C33 -71.1(10) . .
Ag6 O13 C33 O14 116.9(11) . .
Ag6 O13 C33 C32 -69.6(10) . .
N7 C32 C33 O14 34.0(13) . .
C31 C32 C33 O14 -88.4(12) . .
N7 C32 C33 O13 -140.0(10) . .
C31 C32 C33 O13 97.5(12) . .
C31 S7 Ag8 Ag3 -123.8(3) . .
Ag6 S7 Ag8 Ag3 119.42(11) . .
S4 Ag3 Ag8 S7 107.57(12) . .
S3 Ag3 Ag8 S7 -80.13(12) . .
S4 Ag3 Ag8 S8 -68.59(11) . .
S3 Ag3 Ag8 S8 103.71(12) . .
Ag3 Ag8 S8 C36 -139.1(3) . .
Ag3 Ag8 S8 Ag7 97.23(13) . .
Ag5 Ag7 S8 C36 82.3(4) . .
Ag4 Ag7 S8 C36 144.1(4) . .
Ag1 Ag7 S8 C36 141.5(4) . .
Ag5 Ag7 S8 Ag8 -155.57(11) . .
Ag4 Ag7 S8 Ag8 -93.81(12) . .
Ag1 Ag7 S8 Ag8 -96.37(16) . .
Ag8 S8 C36 C39 28.3(8) . .
Ag7 S8 C36 C39 150.8(6) . .
Ag8 S8 C36 C37 -96.0(6) . .
Ag7 S8 C36 C37 26.4(7) . .
Ag8 S8 C36 C40 145.6(6) . .
Ag7 S8 C36 C40 -91.9(7) . .
C39 C36 C37 N8 -59.3(11) . .
C40 C36 C37 N8 179.3(9) . .
S8 C36 C37 N8 62.9(10) . .
C39 C36 C37 C38 63.3(11) . .
C40 C36 C37 C38 -58.2(11) . .
S8 C36 C37 C38 -174.5(7) . .
N8 C37 C38 O15 42.7(13) . .
C36 C37 C38 O15 -83.2(12) . .
N8 C37 C38 O16 -138.7(11) . .
C36 C37 C38 O16 95.4(12) . .
